data_4086033
loop_
_publ_author_name
'Farrugia, L.J.'
'Grepioni, F.'
'Gillon, A.L.'
'Braga, D.'

_publ_section_title
;
 Dynamic disorder and fluxionality in M3 (C O)12 clusters:
 variable-temperature X-ray diffraction studies on Fen Ru3-n (C O)12 (n =
 1,2) and the low-temperature phase of Fe3 (C O)12
;
_journal_name_full Organometallics
_journal_page_first 5022
_journal_page_last 5033
_journal_volume 18
_journal_year 1999
_chemical_formula_sum 'C12 Fe O12 Ru2'
_chemical_name_systematic 'Fe (Ru2 (C O)12)'
_space_group_IT_number 41
_symmetry_space_group_name_Hall 'A 2 -2ab'
_symmetry_space_group_name_H-M 'A b a 2'
_cell_angle_alpha 90
_cell_angle_beta 90
_cell_angle_gamma 90
_cell_formula_units_Z 8
_cell_length_a 22.639
_cell_length_b 12.8789
_cell_length_c 11.6326
_cell_volume 3391.664
_citation_journal_id_ASTM ORGND7
_cod_data_source_file Farrugia_ORGND7_1999_565.cif
_cod_data_source_block C12Fe1O12Ru2
_cod_original_formula_sum 'C12 Fe1 O12 Ru2'
_cod_database_code 4086033

loop_
_symmetry_equiv_pos_as_xyz
x,y,z
-x,-y,z
-x+1/2,y+1/2,z
x+1/2,-y+1/2,z
x,y+1/2,z+1/2
-x,-y+1/2,z+1/2
-x+1/2,y+1,z+1/2
x+1/2,-y+1,z+1/2

loop_
_atom_site_label
_atom_site_type_symbol
_atom_site_fract_x
_atom_site_fract_y
_atom_site_fract_z
_atom_site_occupancy
_atom_site_U_iso_or_equiv
O8 O-2 0.2654 0.245 -0.0039 1 0.0
C2 C+2 0.0848 0.0392 0.7877 1 0.0
C3 C+2 0.0349 0.2382 0.8093 1 0.0
O5 O-2 0.1444 0.2484 0.2789 1 0.0
C8 C+2 0.2171 0.2263 0.0016 1 0.0
Ru2 Ru 0.1346 0.1838 0.0256 1 0.0
O11 O-2 0.0241 0.376 0.0552 1 0.0
C9 C+2 0.1714 0.4536 -0.008 1 0.0
O9 O-2 0.1961 0.5096 0.0451 1 0.0
C5 C+2 0.1393 0.2258 0.1864 1 0.0
Fe1 Fe 0.128 0.3665 -0.098 1 0.0
C12 C+2 0.1916 0.3471 0.808 1 0.0
O2 O-2 0.0667 -0.0432 0.7888 1 0.0
O1 O-2 0.1051 0.2206 0.5281 1 0.0
C11 C+2 0.064 0.3616 -0.0027 1 0.0
C10 C+2 0.0929 0.4562 0.812 1 0.0
O4 O-2 0.2425 0.0993 0.7741 1 0.0
C6 C+2 0.1553 0.0395 0.0385 1 0.0
Ru1 Ru 0.1138 0.179 0.7879 1 0.0
C1 C+2 0.1087 0.2082 0.624 1 0.0
C7 C+2 0.0515 0.1493 0.0347 1 0.0
O3 O-2 -0.0121 0.2663 0.8096 1 0.0
O10 O-2 0.069 0.5161 0.7543 1 0.0
C4 C+2 0.1959 0.1292 0.7818 1 0.0
O12 O-2 0.2313 0.3511 0.7499 1 0.0
O6 O-2 0.1677 -0.0452 0.0465 1 0.0
O7 O-2 0.0024 0.1242 0.0466 1 0.0
